data_4038418
loop_
_publ_author_name
'Kielmann, Marc'
'Flanagan, Keith J.'
'Senge, Mathias O.'

_publ_section_title
;
 Targeted Synthesis of Regioisomerically Pure Dodecasubstituted Type I
 Porphyrins through the Exploitation of Peri-interactions.
;
_journal_name_full 'The Journal of organic chemistry'
_journal_paper_doi 10.1021/acs.joc.0c00798
_journal_year 2020
_chemical_formula_moiety 'C9 H13 N O'
_chemical_formula_sum 'C9 H13 N O'
_chemical_formula_weight 151.20
_chemical_name_systematic 3-acetyl-4-isopropylpyrrole
_space_group_crystal_system monoclinic
_space_group_IT_number 14
_space_group_name_Hall '-P 2ybc'
_space_group_name_H-M_alt 'P 1 21/c 1'
_atom_sites_solution_hydrogens geom
_atom_sites_solution_primary dual
_audit_creation_date 2018-04-30
_audit_creation_method
;
Olex2 1.2
(compiled 2018.04.26 svn.r3504 for OlexSys, GUI svn.r5492)
;
_cell_angle_alpha 90
_cell_angle_beta 91.910(2)
_cell_angle_gamma 90
_cell_formula_units_Z 4
_cell_length_a 9.0803(8)
_cell_length_b 6.7468(6)
_cell_length_c 14.6471(12)
_cell_measurement_reflns_used 4775
_cell_measurement_temperature 100(2)
_cell_measurement_theta_max 27.51
_cell_measurement_theta_min 2.24
_cell_volume 896.83(13)
_computing_cell_refinement 'SAINT v8.37A (Bruker, 2015)'
_computing_data_collection 'APEX 3 (Bruker, 2016) '
_computing_data_reduction 'SAINT v8.37A (Bruker, 2015)'
_computing_molecular_graphics 'Olex2 (Dolomanov et al., 2009)'
_computing_publication_material 'Olex2 (Dolomanov et al., 2009)'
_computing_structure_refinement 'XL (Sheldrick, 2008)'
_computing_structure_solution 'XT (Sheldrick, 2015)'
_diffrn_ambient_temperature 100(2)
_diffrn_detector 'Bruker APEX2 area detector'
_diffrn_detector_area_resol_mean 7.9
_diffrn_detector_type 'CCD area detector'
_diffrn_measured_fraction_theta_full 1.000
_diffrn_measured_fraction_theta_max 0.999
_diffrn_measurement_device 'Kappa diffractometer'
_diffrn_measurement_device_type 'Bruker APEX2 area detector'
_diffrn_measurement_method '\w and \f scans'
_diffrn_radiation_monochromator graphite
_diffrn_radiation_probe x-ray
_diffrn_radiation_type MoK\a
_diffrn_radiation_wavelength 0.71073
_diffrn_reflns_av_R_equivalents 0.0484
_diffrn_reflns_av_unetI/netI 0.0287
_diffrn_reflns_Laue_measured_fraction_full 1.000
_diffrn_reflns_Laue_measured_fraction_max 0.999
_diffrn_reflns_limit_h_max 11
_diffrn_reflns_limit_h_min -11
_diffrn_reflns_limit_k_max 8
_diffrn_reflns_limit_k_min -8
_diffrn_reflns_limit_l_max 19
_diffrn_reflns_limit_l_min -12
_diffrn_reflns_number 18366
_diffrn_reflns_point_group_measured_fraction_full 1.000
_diffrn_reflns_point_group_measured_fraction_max 0.999
_diffrn_reflns_theta_full 25.242
_diffrn_reflns_theta_max 27.535
_diffrn_reflns_theta_min 2.244
_diffrn_source 'standard sealed X-ray tube'
_diffrn_source_type 'Siemens, KFF Mo 2K -90 C'
_diffrn_standards_number 0
_exptl_absorpt_coefficient_mu 0.073
_exptl_absorpt_correction_T_max 0.7456
_exptl_absorpt_correction_T_min 0.6585
_exptl_absorpt_correction_type multi-scan
_exptl_absorpt_process_details
'SADABS-2016/2 (Bruker,2016/2) was used for absorption correction. wR2(int) was 0.0627 before and 0.0525 after correction. The Ratio of minimum to maximum transmission is 0.8832. The \l/2 correction factor is Not present.'
_exptl_crystal_colour colourless
_exptl_crystal_colour_primary colourless
_exptl_crystal_density_diffrn 1.120
_exptl_crystal_density_method 'not measured'
_exptl_crystal_description Block
_exptl_crystal_F_000 328
_exptl_crystal_recrystallization_method 'Liquid diffusion layering DCM with hexane'
_exptl_crystal_size_max 0.28
_exptl_crystal_size_mid 0.24
_exptl_crystal_size_min 0.05
_refine_diff_density_max 0.268
_refine_diff_density_min -0.219
_refine_diff_density_rms 0.041
_refine_ls_extinction_method none
_refine_ls_goodness_of_fit_ref 1.045
_refine_ls_hydrogen_treatment constr
_refine_ls_matrix_type full
_refine_ls_number_parameters 103
_refine_ls_number_reflns 2065
_refine_ls_number_restraints 0
_refine_ls_restrained_S_all 1.045
_refine_ls_R_factor_all 0.0669
_refine_ls_R_factor_gt 0.0449
_refine_ls_shift/su_max 0.000
_refine_ls_shift/su_mean 0.000
_refine_ls_structure_factor_coef Fsqd
_refine_ls_weighting_details 'w=1/[\s^2^(Fo^2^)+(0.0452P)^2^+0.3673P] where P=(Fo^2^+2Fc^2^)/3'
_refine_ls_weighting_scheme calc
_refine_ls_wR_factor_gt 0.1015
_refine_ls_wR_factor_ref 0.1115
_reflns_Friedel_coverage 0.000
_reflns_number_gt 1559
_reflns_number_total 2065
_reflns_threshold_expression 'I > 2\s(I)'
_cod_data_source_file jo0c00798_si_002.cif
_cod_data_source_block kjf234
_cod_database_code 4038418
_shelx_shelxl_version_number 2014/7
_shelx_space_group_comment
;
The symmetry employed for this shelxl refinement is uniquely defined
by the following loop, which should always be used as a source of
symmetry information in preference to the above space-group names.
They are only intended as comments.
;
_shelx_estimated_absorpt_t_max 0.996
_shelx_estimated_absorpt_t_min 0.980
_olex2_refinement_description
;
1. Fixed Uiso
 At 1.2 times of:
  All C(H) groups, All N(H) groups
 At 1.5 times of:
  All C(H,H,H) groups
2.a Ternary CH refined with riding coordinates:
 C5(H5)
2.b Aromatic/amide H refined with riding coordinates:
 C1(H1), C4(H4), N1(H1A)
2.c Idealised Me refined as rotating group:
 C6(H6A,H6B,H6C), C7(H7A,H7B,H7C), C9(H9A,H9B,H9C)
;
_olex2_exptl_crystal_mounting_method 'Mounted on a MiTiGen micromount using oil'
_olex2_submission_special_instructions 'No special instructions were received'

loop_
_space_group_symop_operation_xyz
'x, y, z'
'-x, y+1/2, -z+1/2'
'-x, -y, -z'
'x, -y-1/2, z-1/2'

loop_
_atom_site_label
_atom_site_type_symbol
_atom_site_fract_x
_atom_site_fract_y
_atom_site_fract_z
_atom_site_U_iso_or_equiv
_atom_site_adp_type
_atom_site_occupancy
_atom_site_site_symmetry_order
_atom_site_calc_flag
_atom_site_refinement_flags_posn
_atom_site_refinement_flags_adp
_atom_site_refinement_flags_occupancy
_atom_site_disorder_assembly
_atom_site_disorder_group
C1 C 0.73799(15) 0.3169(2) 0.23551(9) 0.0226(3) Uani 1 1 d . . . . .
H1 H 0.8206 0.3455 0.1996 0.027 Uiso 1 1 calc R . . . .
C2 C 0.73520(15) 0.3311(2) 0.32867(9) 0.0205(3) Uani 1 1 d . . . . .
C3 C 0.58803(15) 0.2754(2) 0.35283(9) 0.0203(3) Uani 1 1 d . . . . .
C4 C 0.51120(16) 0.2301(2) 0.27171(9) 0.0229(3) Uani 1 1 d . . . . .
H4 H 0.4113 0.1888 0.2664 0.027 Uiso 1 1 calc R . . . .
C5 C 0.86327(15) 0.3832(2) 0.39224(10) 0.0228(3) Uani 1 1 d . . . . .
H5 H 0.8248 0.4648 0.4432 0.027 Uiso 1 1 calc R . . . .
C6 C 0.93200(17) 0.1953(2) 0.43371(11) 0.0296(4) Uani 1 1 d . . . . .
H6A H 0.8571 0.1219 0.4666 0.044 Uiso 1 1 calc GR . . . .
H6B H 1.0131 0.2316 0.4762 0.044 Uiso 1 1 calc GR . . . .
H6C H 0.9697 0.1120 0.3849 0.044 Uiso 1 1 calc GR . . . .
C7 C 0.97955(17) 0.5057(3) 0.34458(11) 0.0326(4) Uani 1 1 d . . . . .
H7A H 1.0203 0.4278 0.2949 0.049 Uiso 1 1 calc GR . . . .
H7B H 1.0587 0.5411 0.3887 0.049 Uiso 1 1 calc GR . . . .
H7C H 0.9342 0.6267 0.3196 0.049 Uiso 1 1 calc GR . . . .
C8 C 0.52738(16) 0.2666(2) 0.44310(9) 0.0213(3) Uani 1 1 d . . . . .
C9 C 0.36590(16) 0.2211(2) 0.45077(10) 0.0276(3) Uani 1 1 d . . . . .
H9A H 0.3075 0.3277 0.4221 0.041 Uiso 1 1 calc GR . . . .
H9B H 0.3421 0.2106 0.5154 0.041 Uiso 1 1 calc GR . . . .
H9C H 0.3431 0.0955 0.4198 0.041 Uiso 1 1 calc GR . . . .
N1 N 0.60242(13) 0.25461(18) 0.20210(8) 0.0236(3) Uani 1 1 d . . . . .
H1A H 0.5789 0.2340 0.1441 0.028 Uiso 1 1 calc R . . . .
O1 O 0.60432(11) 0.29639(16) 0.51279(6) 0.0256(3) Uani 1 1 d . . . . .

loop_
_atom_site_aniso_label
_atom_site_aniso_U_11
_atom_site_aniso_U_22
_atom_site_aniso_U_33
_atom_site_aniso_U_23
_atom_site_aniso_U_13
_atom_site_aniso_U_12
C1 0.0233(7) 0.0250(7) 0.0196(7) 0.0017(6) 0.0025(5) 0.0027(6)
C2 0.0227(7) 0.0204(7) 0.0184(7) 0.0013(5) 0.0007(5) 0.0015(5)
C3 0.0224(7) 0.0206(7) 0.0178(7) 0.0005(5) 0.0005(5) 0.0005(5)
C4 0.0262(7) 0.0237(7) 0.0187(7) 0.0009(6) 0.0003(6) -0.0002(6)
C5 0.0217(7) 0.0271(8) 0.0195(7) 0.0008(6) 0.0001(5) -0.0005(6)
C6 0.0261(8) 0.0334(9) 0.0290(8) 0.0036(7) -0.0029(6) 0.0034(6)
C7 0.0279(8) 0.0403(10) 0.0295(8) 0.0034(7) -0.0001(6) -0.0071(7)
C8 0.0260(7) 0.0192(7) 0.0188(7) 0.0014(5) 0.0019(5) 0.0015(5)
C9 0.0276(8) 0.0308(8) 0.0248(8) -0.0020(6) 0.0055(6) -0.0031(6)
N1 0.0294(7) 0.0264(7) 0.0149(6) -0.0013(5) -0.0005(5) 0.0006(5)
O1 0.0295(6) 0.0322(6) 0.0151(5) 0.0009(4) 0.0002(4) 0.0009(4)

loop_
_atom_type_symbol
_atom_type_description
_atom_type_scat_dispersion_real
_atom_type_scat_dispersion_imag
_atom_type_scat_source
C C 0.0033 0.0016 'International Tables Vol C Tables 4.2.6.8 and 6.1.1.4'
H H 0.0000 0.0000 'International Tables Vol C Tables 4.2.6.8 and 6.1.1.4'
N N 0.0061 0.0033 'International Tables Vol C Tables 4.2.6.8 and 6.1.1.4'
O O 0.0106 0.0060 'International Tables Vol C Tables 4.2.6.8 and 6.1.1.4'

loop_
_geom_angle_atom_site_label_1
_geom_angle_atom_site_label_2
_geom_angle_atom_site_label_3
_geom_angle
_geom_angle_site_symmetry_1
_geom_angle_site_symmetry_3
_geom_angle_publ_flag
C2 C1 H1 125.4 . . ?
C2 C1 N1 109.27(12) . . ?
N1 C1 H1 125.4 . . ?
C1 C2 C3 105.91(12) . . ?
C1 C2 C5 126.34(13) . . ?
C3 C2 C5 127.66(12) . . ?
C2 C3 C8 128.09(12) . . ?
C4 C3 C2 106.84(12) . . ?
C4 C3 C8 125.06(13) . . ?
C3 C4 H4 125.8 . . ?
N1 C4 C3 108.45(13) . . ?
N1 C4 H4 125.8 . . ?
C2 C5 H5 107.9 . . ?
C2 C5 C6 110.37(12) . . ?
C2 C5 C7 112.01(12) . . ?
C6 C5 H5 107.9 . . ?
C7 C5 H5 107.9 . . ?
C7 C5 C6 110.53(12) . . ?
C5 C6 H6A 109.5 . . ?
C5 C6 H6B 109.5 . . ?
C5 C6 H6C 109.5 . . ?
H6A C6 H6B 109.5 . . ?
H6A C6 H6C 109.5 . . ?
H6B C6 H6C 109.5 . . ?
C5 C7 H7A 109.5 . . ?
C5 C7 H7B 109.5 . . ?
C5 C7 H7C 109.5 . . ?
H7A C7 H7B 109.5 . . ?
H7A C7 H7C 109.5 . . ?
H7B C7 H7C 109.5 . . ?
C3 C8 C9 118.47(12) . . ?
O1 C8 C3 121.71(13) . . ?
O1 C8 C9 119.82(12) . . ?
C8 C9 H9A 109.5 . . ?
C8 C9 H9B 109.5 . . ?
C8 C9 H9C 109.5 . . ?
H9A C9 H9B 109.5 . . ?
H9A C9 H9C 109.5 . . ?
H9B C9 H9C 109.5 . . ?
C1 N1 H1A 125.2 . . ?
C4 N1 C1 109.53(12) . . ?
C4 N1 H1A 125.2 . . ?

loop_
_geom_bond_atom_site_label_1
_geom_bond_atom_site_label_2
_geom_bond_distance
_geom_bond_site_symmetry_2
_geom_bond_publ_flag
C1 H1 0.9500 . ?
C1 C2 1.3690(19) . ?
C1 N1 1.3754(18) . ?
C2 C3 1.4435(19) . ?
C2 C5 1.5070(19) . ?
C3 C4 1.3916(19) . ?
C3 C8 1.4504(19) . ?
C4 H4 0.9500 . ?
C4 N1 1.3451(18) . ?
C5 H5 1.0000 . ?
C5 C6 1.530(2) . ?
C5 C7 1.528(2) . ?
C6 H6A 0.9800 . ?
C6 H6B 0.9800 . ?
C6 H6C 0.9800 . ?
C7 H7A 0.9800 . ?
C7 H7B 0.9800 . ?
C7 H7C 0.9800 . ?
C8 C9 1.506(2) . ?
C8 O1 1.2340(17) . ?
C9 H9A 0.9800 . ?
C9 H9B 0.9800 . ?
C9 H9C 0.9800 . ?
N1 H1A 0.8800 . ?

loop_
_geom_hbond_atom_site_label_D
_geom_hbond_atom_site_label_H
_geom_hbond_atom_site_label_A
_geom_hbond_distance_DH
_geom_hbond_distance_HA
_geom_hbond_distance_DA
_geom_hbond_angle_DHA
_geom_hbond_site_symmetry_A
N1 H1A O1 0.88 1.96 2.7947(15) 159.0 4_565

loop_
_geom_torsion_atom_site_label_1
_geom_torsion_atom_site_label_2
_geom_torsion_atom_site_label_3
_geom_torsion_atom_site_label_4
_geom_torsion
_geom_torsion_site_symmetry_1
_geom_torsion_site_symmetry_2
_geom_torsion_site_symmetry_3
_geom_torsion_site_symmetry_4
_geom_torsion_publ_flag
C1 C2 C3 C4 0.23(16) . . . . ?
C1 C2 C3 C8 -179.72(14) . . . . ?
C1 C2 C5 C6 -98.41(17) . . . . ?
C1 C2 C5 C7 25.2(2) . . . . ?
C2 C1 N1 C4 0.64(16) . . . . ?
C2 C3 C4 N1 0.15(16) . . . . ?
C2 C3 C8 C9 174.72(14) . . . . ?
C2 C3 C8 O1 -4.8(2) . . . . ?
C3 C2 C5 C6 77.79(18) . . . . ?
C3 C2 C5 C7 -158.60(14) . . . . ?
C3 C4 N1 C1 -0.48(16) . . . . ?
C4 C3 C8 C9 -5.2(2) . . . . ?
C4 C3 C8 O1 175.23(14) . . . . ?
C5 C2 C3 C4 -176.59(14) . . . . ?
C5 C2 C3 C8 3.5(2) . . . . ?
C8 C3 C4 N1 -179.90(13) . . . . ?
N1 C1 C2 C3 -0.52(16) . . . . ?
N1 C1 C2 C5 176.36(13) . . . . ?
